data_4085547
loop_
_publ_author_name
'Mokesch, Stephan'
'Novak, Maria S.'
'Roller, Alexander'
'Jakupec, Michael A.'
'Kandioller, Wolfgang'
'Keppler, Bernhard K.'

_publ_section_title
;
 1,3-Dioxoindan-2-carboxamides as Bioactive Ligand Scaffolds for the
 Development of Novel Organometallic Anticancer Drugs
;
_journal_issue 5
_journal_name_full Organometallics
_journal_page_first 848
_journal_paper_doi 10.1021/om501032s
_journal_volume 34
_journal_year 2015
_chemical_formula_moiety 'C23 H26 Cl N O3 Ru'
_chemical_formula_sum 'C23 H26 Cl N O3 Ru'
_chemical_formula_weight 500.97
_chemical_name_systematic
; 
[(Chlorido)(1,3-dioxo-kappaO1-1H-inden-2(3H)-ylidene)(propylamino)-
methanolato-kappaO2)(eta^6^-p-cymene)ruthenium(II)] 
;
_space_group_IT_number 14
_symmetry_cell_setting monoclinic
_symmetry_space_group_name_Hall '-P 2ybc'
_symmetry_space_group_name_H-M 'P 1 21/c 1'
_atom_sites_solution_hydrogens geom
_atom_sites_solution_primary direct
_atom_sites_solution_secondary difmap
_audit_creation_method SHELXL-97
_cell_angle_alpha 90.00
_cell_angle_beta 110.27(3)
_cell_angle_gamma 90.00
_cell_formula_units_Z 4
_cell_length_a 11.295(2)
_cell_length_b 12.951(3)
_cell_length_c 15.540(3)
_cell_measurement_reflns_used 9871
_cell_measurement_temperature 100(2)
_cell_measurement_theta_max 33.42
_cell_measurement_theta_min 2.48
_cell_volume 2132.4(9)
_computing_cell_refinement 'Bruker SAINT'
_computing_data_collection 'Bruker APEX2'
_computing_data_reduction 'Bruker SAINT'
_computing_molecular_graphics 'Bruker SHELXTL'
_computing_publication_material 'Bruker SHELXTL'
_computing_structure_refinement 'SHELXL-97 (Sheldrick, 2008)'
_computing_structure_solution 'SHELXS-97 (Sheldrick, 2008)'
_diffrn_ambient_temperature 100(2)
_diffrn_measured_fraction_theta_full 0.999
_diffrn_measured_fraction_theta_max 0.999
_diffrn_measurement_device_type 'Bruker X8 APEX-II CCD'
_diffrn_measurement_method '\f and \w scans'
_diffrn_radiation_monochromator graphite
_diffrn_radiation_source 'fine-focus sealed tube'
_diffrn_radiation_type MoK\a
_diffrn_radiation_wavelength 0.71073
_diffrn_reflns_av_R_equivalents 0.0905
_diffrn_reflns_av_sigmaI/netI 0.0386
_diffrn_reflns_limit_h_max 14
_diffrn_reflns_limit_h_min -14
_diffrn_reflns_limit_k_max 15
_diffrn_reflns_limit_k_min -16
_diffrn_reflns_limit_l_max 16
_diffrn_reflns_limit_l_min -19
_diffrn_reflns_number 38713
_diffrn_reflns_theta_full 26.00
_diffrn_reflns_theta_max 26.37
_diffrn_reflns_theta_min 1.92
_exptl_absorpt_coefficient_mu 0.885
_exptl_absorpt_correction_T_max 0.9571
_exptl_absorpt_correction_T_min 0.8937
_exptl_absorpt_correction_type multi-scan
_exptl_absorpt_process_details SADABS
_exptl_crystal_colour orange
_exptl_crystal_density_diffrn 1.560
_exptl_crystal_density_method 'not measured'
_exptl_crystal_description block
_exptl_crystal_F_000 1024
_exptl_crystal_size_max 0.13
_exptl_crystal_size_mid 0.05
_exptl_crystal_size_min 0.05
_refine_diff_density_max 1.424
_refine_diff_density_min -1.452
_refine_diff_density_rms 0.093
_refine_ls_extinction_method none
_refine_ls_goodness_of_fit_ref 1.056
_refine_ls_hydrogen_treatment constr
_refine_ls_matrix_type full
_refine_ls_number_parameters 275
_refine_ls_number_reflns 4369
_refine_ls_number_restraints 8
_refine_ls_restrained_S_all 1.055
_refine_ls_R_factor_all 0.0505
_refine_ls_R_factor_gt 0.0446
_refine_ls_shift/su_max 0.001
_refine_ls_shift/su_mean 0.000
_refine_ls_structure_factor_coef Fsqd
_refine_ls_weighting_details 'calc w=1/[\s^2^(Fo^2^)+(0.0365P)^2^+7.1283P] where P=(Fo^2^+2Fc^2^)/3'
_refine_ls_weighting_scheme calc
_refine_ls_wR_factor_gt 0.0998
_refine_ls_wR_factor_ref 0.1031
_reflns_number_gt 3909
_reflns_number_total 4369
_reflns_threshold_expression >2sigma(I)
_cod_data_source_file om501032s_si_002.cif
_cod_data_source_block stmo063b
_cod_depositor_comments 'Adding full bibliography for 4085546--4085547.cif.'
_cod_original_cell_volume 2132.4(7)
_cod_original_sg_symbol_H-M P21/c
_cod_database_code 4085547

loop_
_symmetry_equiv_pos_as_xyz
'x, y, z'
'-x, y+1/2, -z+1/2'
'-x, -y, -z'
'x, -y-1/2, z-1/2'

loop_
_atom_site_label
_atom_site_type_symbol
_atom_site_fract_x
_atom_site_fract_y
_atom_site_fract_z
_atom_site_U_iso_or_equiv
_atom_site_adp_type
_atom_site_occupancy
_atom_site_symmetry_multiplicity
_atom_site_calc_flag
_atom_site_refinement_flags
_atom_site_disorder_assembly
_atom_site_disorder_group
Ru1 Ru 0.31293(3) 0.69588(2) 0.302767(19) 0.01959(11) Uani 1 1 d . . .
Cl1 Cl 0.33074(8) 0.67219(9) 0.15649(6) 0.0249(2) Uani 1 1 d . . .
O2 O 0.5020(2) 0.7481(2) 0.34789(17) 0.0237(6) Uani 1 1 d . A .
N1 N 0.5145(3) 0.4106(3) 0.3582(2) 0.0248(7) Uani 1 1 d . A .
H1 H 0.5918 0.3863 0.3815 0.030 Uiso 1 1 calc R . .
O1 O 0.3818(2) 0.5446(2) 0.32873(18) 0.0247(6) Uani 1 1 d . A .
O3 O 0.7812(2) 0.4614(3) 0.42241(19) 0.0303(7) Uani 1 1 d . . .
C2 C 0.6044(3) 0.5810(3) 0.3761(2) 0.0217(8) Uani 1 1 d . A .
C10 C 0.7371(3) 0.5494(3) 0.4105(2) 0.0229(8) Uani 1 1 d . . .
C12 C 0.3480(4) 0.3138(3) 0.3941(3) 0.0280(9) Uani 1 1 d . A .
H12A H 0.3301 0.3784 0.4212 0.034 Uiso 1 1 calc R . .
H12B H 0.4065 0.2716 0.4439 0.034 Uiso 1 1 calc R . .
C17A C 0.1235(4) 0.6495(2) 0.2930(3) 0.0190(7) Uani 0.75 1 d PGD A 1
C16A C 0.1159(5) 0.7312(3) 0.2334(2) 0.0190(7) Uani 0.75 1 d PG A 1
H16A H 0.0630 0.7261 0.1709 0.023 Uiso 0.75 1 calc PR A 1
C15A C 0.1857(5) 0.8205(3) 0.2652(3) 0.0190(7) Uani 0.75 1 d PG A 1
H15A H 0.1805 0.8764 0.2245 0.023 Uiso 0.75 1 calc PR A 1
C14A C 0.2631(4) 0.8280(2) 0.3567(3) 0.0190(7) Uani 0.75 1 d PGD A 1
C19A C 0.2706(4) 0.7462(3) 0.4163(2) 0.0204(12) Uani 0.75 1 d PG A 1
H19A H 0.3235 0.7514 0.4788 0.024 Uiso 0.75 1 calc PR A 1
C18A C 0.2008(4) 0.6570(2) 0.3845(2) 0.0190(7) Uani 0.75 1 d PG A 1
H18A H 0.2060 0.6011 0.4252 0.023 Uiso 0.75 1 calc PR A 1
C4 C 0.7305(3) 0.7307(4) 0.4056(2) 0.0236(8) Uani 1 1 d . A .
C9 C 0.8141(3) 0.6475(4) 0.4298(2) 0.0245(9) Uani 1 1 d . . .
C5 C 0.4958(3) 0.5127(3) 0.3532(2) 0.0204(8) Uani 1 1 d . . .
C8 C 0.9450(4) 0.6626(4) 0.4663(3) 0.0320(10) Uani 1 1 d . A .
H8 H 1.0015 0.6058 0.4828 0.038 Uiso 1 1 calc R . .
C6 C 0.9062(4) 0.8467(4) 0.4520(3) 0.0363(11) Uani 1 1 d . A .
H6 H 0.9388 0.9151 0.4596 0.044 Uiso 1 1 calc R . .
C7 C 0.5971(3) 0.6883(3) 0.3724(2) 0.0194(8) Uani 1 1 d . . .
C11 C 0.4073(4) 0.3383(3) 0.3252(3) 0.0254(8) Uani 1 1 d . . .
H11A H 0.4371 0.2733 0.3060 0.031 Uiso 1 1 calc R A .
H11B H 0.3426 0.3684 0.2705 0.031 Uiso 1 1 calc R . .
C20A C 0.3524(7) 0.9229(6) 0.3979(4) 0.0213(14) Uani 0.75 1 d PD A 1
H20A H 0.4327 0.8957 0.4431 0.026 Uiso 0.75 1 calc PR A 1
C14 C 0.7729(4) 0.8311(4) 0.4147(3) 0.0303(9) Uani 1 1 d . . .
H14 H 0.7159 0.8876 0.3970 0.036 Uiso 1 1 calc R A .
C15 C 0.9893(4) 0.7635(4) 0.4774(3) 0.0363(11) Uani 1 1 d . . .
H15 H 1.0775 0.7759 0.5028 0.044 Uiso 1 1 calc R A .
C16 C 0.2242(4) 0.2538(4) 0.3482(3) 0.0360(11) Uani 1 1 d . . .
H16B H 0.1644 0.2975 0.3018 0.054 Uiso 1 1 calc R A .
H16C H 0.1879 0.2342 0.3947 0.054 Uiso 1 1 calc R . .
H16D H 0.2418 0.1915 0.3189 0.054 Uiso 1 1 calc R . .
C21A C 0.2915(5) 0.9924(4) 0.4490(3) 0.0239(11) Uani 0.75 1 d PD A 1
H21A H 0.2100 1.0169 0.4068 0.036 Uiso 0.75 1 calc PR A 1
H21B H 0.3467 1.0516 0.4741 0.036 Uiso 0.75 1 calc PR A 1
H21C H 0.2785 0.9537 0.4991 0.036 Uiso 0.75 1 calc PR A 1
C23A C 0.0538(8) 0.5493(8) 0.2559(7) 0.033(2) Uani 0.75 1 d PD A 1
H23A H 0.0277 0.5488 0.1889 0.049 Uiso 0.75 1 calc PR A 1
H23B H -0.0210 0.5440 0.2741 0.049 Uiso 0.75 1 calc PR A 1
H23C H 0.1097 0.4905 0.2811 0.049 Uiso 0.75 1 calc PR A 1
C22A C 0.3850(6) 0.9849(5) 0.3273(4) 0.0298(13) Uani 0.75 1 d PD A 1
H22A H 0.4232 0.9396 0.2936 0.045 Uiso 0.75 1 calc PR A 1
H22B H 0.4450 1.0395 0.3579 0.045 Uiso 0.75 1 calc PR A 1
H22C H 0.3082 1.0162 0.2844 0.045 Uiso 0.75 1 calc PR A 1
C15B C 0.2070(13) 0.6969(8) 0.3940(8) 0.0190(7) Uani 0.25 1 d PG A 2
H15B H 0.2124 0.6465 0.4396 0.023 Uiso 0.25 1 calc PR A 2
C14B C 0.1264(14) 0.6815(9) 0.3043(9) 0.0190(7) Uani 0.25 1 d PGD A 2
C19B C 0.1186(16) 0.7552(12) 0.2375(8) 0.0190(7) Uani 0.25 1 d PG A 2
H19B H 0.0635 0.7447 0.1763 0.023 Uiso 0.25 1 calc PR A 2
C18B C 0.1915(17) 0.8443(12) 0.2605(9) 0.0190(7) Uani 0.25 1 d PG A 2
H18B H 0.1862 0.8946 0.2148 0.023 Uiso 0.25 1 calc PR A 2
C17B C 0.2722(14) 0.8596(9) 0.3501(10) 0.0190(7) Uani 0.25 1 d PGD A 2
C16B C 0.2799(13) 0.7859(9) 0.4169(8) 0.0190(7) Uani 0.25 1 d PG A 2
H16E H 0.3351 0.7964 0.4782 0.023 Uiso 0.25 1 calc PR A 2
C20B C 0.057(3) 0.5747(14) 0.2785(14) 0.052(12) Uani 0.25 1 d PD A 2
H20B H -0.0341 0.5898 0.2677 0.062 Uiso 0.25 1 calc PR A 2
C23B C 0.356(2) 0.9550(15) 0.3695(18) 0.030(5) Uani 0.25 1 d PD A 2
H23D H 0.3585 0.9830 0.3115 0.045 Uiso 0.25 1 calc PR A 2
H23E H 0.4417 0.9361 0.4090 0.045 Uiso 0.25 1 calc PR A 2
H23F H 0.3221 1.0071 0.4003 0.045 Uiso 0.25 1 calc PR A 2
C22B C 0.0583(17) 0.5248(16) 0.1912(14) 0.040(5) Uani 0.25 1 d PD A 2
H22D H 0.0145 0.5694 0.1389 0.060 Uiso 0.25 1 calc PR A 2
H22E H 0.0156 0.4578 0.1834 0.060 Uiso 0.25 1 calc PR A 2
H22F H 0.1459 0.5148 0.1947 0.060 Uiso 0.25 1 calc PR A 2
C21B C 0.094(2) 0.4943(17) 0.3532(14) 0.049(5) Uani 0.25 1 d PD A 2
H21D H 0.1840 0.4776 0.3687 0.074 Uiso 0.25 1 calc PR A 2
H21E H 0.0437 0.4319 0.3318 0.074 Uiso 0.25 1 calc PR A 2
H21F H 0.0800 0.5212 0.4077 0.074 Uiso 0.25 1 calc PR A 2

loop_
_atom_site_aniso_label
_atom_site_aniso_U_11
_atom_site_aniso_U_22
_atom_site_aniso_U_33
_atom_site_aniso_U_23
_atom_site_aniso_U_13
_atom_site_aniso_U_12
Ru1 0.01124(15) 0.0336(2) 0.01460(15) 0.00167(12) 0.00536(11) 0.00393(12)
Cl1 0.0226(4) 0.0361(6) 0.0184(4) -0.0001(4) 0.0101(3) 0.0037(4)
O2 0.0162(12) 0.0343(17) 0.0213(13) -0.0021(12) 0.0073(10) 0.0003(12)
N1 0.0179(15) 0.033(2) 0.0256(17) 0.0042(15) 0.0104(13) 0.0029(14)
O1 0.0131(12) 0.0327(17) 0.0289(14) 0.0083(12) 0.0083(10) 0.0037(11)
O3 0.0186(13) 0.0406(19) 0.0313(15) 0.0045(14) 0.0080(11) 0.0079(13)
C2 0.0127(16) 0.036(2) 0.0173(17) 0.0016(16) 0.0055(13) 0.0012(16)
C10 0.0148(17) 0.039(3) 0.0157(17) 0.0020(16) 0.0066(13) 0.0023(17)
C12 0.030(2) 0.031(2) 0.0231(19) 0.0025(17) 0.0092(16) -0.0042(18)
C17A 0.0163(9) 0.018(2) 0.0259(10) -0.0028(12) 0.0121(7) 0.0025(14)
C16A 0.0163(9) 0.018(2) 0.0259(10) -0.0028(12) 0.0121(7) 0.0025(14)
C15A 0.0163(9) 0.018(2) 0.0259(10) -0.0028(12) 0.0121(7) 0.0025(14)
C14A 0.0163(9) 0.018(2) 0.0259(10) -0.0028(12) 0.0121(7) 0.0025(14)
C19A 0.020(2) 0.026(3) 0.018(2) 0.002(2) 0.0099(19) 0.002(3)
C18A 0.0163(9) 0.018(2) 0.0259(10) -0.0028(12) 0.0121(7) 0.0025(14)
C4 0.0157(17) 0.042(2) 0.0146(16) -0.0022(17) 0.0066(14) -0.0037(17)
C9 0.0177(18) 0.043(3) 0.0136(16) 0.0005(16) 0.0060(14) 0.0029(17)
C5 0.0163(17) 0.031(2) 0.0146(16) 0.0020(15) 0.0065(13) 0.0005(16)
C8 0.0167(18) 0.057(3) 0.0223(19) -0.001(2) 0.0064(15) -0.0005(19)
C6 0.032(2) 0.055(3) 0.027(2) -0.014(2) 0.0158(18) -0.018(2)
C7 0.0123(16) 0.035(2) 0.0117(15) -0.0021(15) 0.0049(13) 0.0007(16)
C11 0.028(2) 0.026(2) 0.0242(19) -0.0036(17) 0.0113(16) 0.0052(17)
C20A 0.029(3) 0.015(4) 0.024(3) -0.001(3) 0.015(3) 0.000(3)
C14 0.027(2) 0.043(3) 0.0222(19) -0.0080(19) 0.0103(16) -0.0054(19)
C15 0.0168(19) 0.068(4) 0.025(2) -0.009(2) 0.0080(16) -0.009(2)
C16 0.036(2) 0.037(3) 0.034(2) 0.004(2) 0.0118(19) -0.010(2)
C21A 0.031(3) 0.023(3) 0.020(2) -0.004(2) 0.013(2) 0.001(2)
C23A 0.019(3) 0.034(4) 0.047(6) -0.009(4) 0.013(3) -0.009(3)
C22A 0.037(3) 0.024(3) 0.037(3) -0.011(3) 0.024(3) -0.009(3)
C15B 0.0163(9) 0.018(2) 0.0259(10) -0.0028(12) 0.0121(7) 0.0025(14)
C14B 0.0163(9) 0.018(2) 0.0259(10) -0.0028(12) 0.0121(7) 0.0025(14)
C19B 0.0163(9) 0.018(2) 0.0259(10) -0.0028(12) 0.0121(7) 0.0025(14)
C18B 0.0163(9) 0.018(2) 0.0259(10) -0.0028(12) 0.0121(7) 0.0025(14)
C17B 0.0163(9) 0.018(2) 0.0259(10) -0.0028(12) 0.0121(7) 0.0025(14)
C16B 0.0163(9) 0.018(2) 0.0259(10) -0.0028(12) 0.0121(7) 0.0025(14)
C20B 0.07(2) 0.07(3) 0.024(13) 0.024(16) 0.026(13) 0.039(18)
C23B 0.035(10) 0.023(14) 0.043(15) -0.004(10) 0.028(12) -0.004(10)
C22B 0.034(10) 0.043(12) 0.042(11) 0.003(10) 0.013(8) -0.017(9)
C21B 0.053(12) 0.050(14) 0.044(12) 0.006(10) 0.016(10) -0.006(10)

loop_
_atom_type_symbol
_atom_type_description
_atom_type_scat_dispersion_real
_atom_type_scat_dispersion_imag
_atom_type_scat_source
C C 0.0033 0.0016 'International Tables Vol C Tables 4.2.6.8 and 6.1.1.4'
H H 0.0000 0.0000 'International Tables Vol C Tables 4.2.6.8 and 6.1.1.4'
Cl Cl 0.1484 0.1585 'International Tables Vol C Tables 4.2.6.8 and 6.1.1.4'
N N 0.0061 0.0033 'International Tables Vol C Tables 4.2.6.8 and 6.1.1.4'
O O 0.0106 0.0060 'International Tables Vol C Tables 4.2.6.8 and 6.1.1.4'
Ru Ru -1.2594 0.8363 'International Tables Vol C Tables 4.2.6.8 and 6.1.1.4'

loop_
_geom_angle_atom_site_label_1
_geom_angle_atom_site_label_2
_geom_angle_atom_site_label_3
_geom_angle
C14A Ru1 C19A 39.10(7)
C14A Ru1 O1 146.21(13)
C19A Ru1 O1 107.95(12)
C14A Ru1 C15A 38.91(8)
C19A Ru1 C15A 70.13(11)
O1 Ru1 C15A 160.54(14)
C14A Ru1 O2 89.21(13)
C19A Ru1 O2 96.90(12)
O1 Ru1 O2 88.31(11)
C15A Ru1 O2 111.13(15)
C14A Ru1 C14B 70.0(3)
C19A Ru1 C14B 59.9(4)
O1 Ru1 C14B 102.7(3)
C15A Ru1 C14B 59.0(4)
O2 Ru1 C14B 156.4(3)
C14A Ru1 C18A 69.77(9)
C19A Ru1 C18A 38.37(6)
O1 Ru1 C18A 85.55(11)
C15A Ru1 C18A 81.80(12)
O2 Ru1 C18A 127.97(12)
C14B Ru1 C18A 34.9(4)
C14A Ru1 C15B 55.6(3)
C19A Ru1 C15B 25.4(4)
O1 Ru1 C15B 97.6(3)
C15A Ru1 C15B 72.3(3)
O2 Ru1 C15B 120.5(4)
C14B Ru1 C15B 38.0(2)
C18A Ru1 C15B 14.3(3)
C14A Ru1 C16A 69.40(13)
C19A Ru1 C16A 81.80(12)
O1 Ru1 C16A 122.98(13)
C15A Ru1 C16A 38.02(8)
O2 Ru1 C16A 147.71(13)
C14B Ru1 C16A 33.8(4)
C18A Ru1 C16A 68.09(11)
C15B Ru1 C16A 67.3(4)
C14A Ru1 C17A 81.79(12)
C19A Ru1 C17A 68.73(9)
O1 Ru1 C17A 92.64(11)
C15A Ru1 C17A 68.40(13)
O2 Ru1 C17A 165.17(12)
C14B Ru1 C17A 11.8(3)
C18A Ru1 C17A 37.54(6)
C15B Ru1 C17A 44.7(4)
C16A Ru1 C17A 37.39(8)
C14A Ru1 C19B 62.1(4)
C19A Ru1 C19B 78.3(4)
O1 Ru1 C19B 131.0(4)
C15A Ru1 C19B 29.9(5)
O2 Ru1 C19B 140.2(4)
C14B Ru1 C19B 37.3(3)
C18A Ru1 C19B 69.9(4)
C15B Ru1 C19B 67.0(4)
C16A Ru1 C19B 8.2(5)
C17A Ru1 C19B 43.0(4)
C14A Ru1 C16B 27.4(3)
C19A Ru1 C16B 13.1(3)
O1 Ru1 C16B 118.9(3)
C15A Ru1 C16B 62.6(4)
O2 Ru1 C16B 89.8(3)
C14B Ru1 C16B 66.6(3)
C18A Ru1 C16B 50.5(3)
C15B Ru1 C16B 36.66(17)
C16A Ru1 C16B 82.0(4)
C17A Ru1 C16B 76.8(3)
C19B Ru1 C16B 76.9(3)
C7 O2 Ru1 123.8(3)
C5 N1 C11 120.9(3)
C5 N1 H1 119.6
C11 N1 H1 119.6
C5 O1 Ru1 129.0(3)
C7 C2 C5 124.4(3)
C7 C2 C10 109.4(3)
C5 C2 C10 126.1(4)
O3 C10 C2 128.5(4)
O3 C10 C9 125.0(3)
C2 C10 C9 106.5(4)
C11 C12 C16 109.8(3)
C11 C12 H12A 109.7
C16 C12 H12A 109.7
C11 C12 H12B 109.7
C16 C12 H12B 109.7
H12A C12 H12B 108.2
C16A C17A C18A 120.0
C16A C17A C23A 119.5(4)
C18A C17A C23A 120.4(5)
C16A C17A Ru1 70.61(14)
C18A C17A Ru1 69.82(13)
C23A C17A Ru1 128.9(4)
C17A C16A C15A 120.0
C17A C16A Ru1 72.00(12)
C15A C16A Ru1 68.86(13)
C17A C16A H16A 120.0
C15A C16A H16A 120.0
Ru1 C16A H16A 132.0
C14A C15A C16A 120.0
C14A C15A Ru1 69.09(14)
C16A C15A Ru1 73.12(14)
C14A C15A H15A 120.0
C16A C15A H15A 120.0
Ru1 C15A H15A 130.3
C15A C14A C19A 120.0
C15A C14A C20A 123.8(3)
C19A C14A C20A 116.1(3)
C15A C14A Ru1 72.00(15)
C19A C14A Ru1 71.17(13)
C20A C14A Ru1 125.7(4)
C18A C19A C14A 120.0
C18A C19A Ru1 72.96(13)
C14A C19A Ru1 69.73(14)
C18A C19A H19A 120.0
C14A C19A H19A 120.0
Ru1 C19A H19A 129.8
C19A C18A C17A 120.0
C19A C18A Ru1 68.67(13)
C17A C18A Ru1 72.64(15)
C19A C18A H18A 120.0
C17A C18A H18A 120.0
Ru1 C18A H18A 131.5
C14 C4 C9 121.5(4)
C14 C4 C7 130.3(4)
C9 C4 C7 108.2(4)
C4 C9 C8 121.4(4)
C4 C9 C10 107.9(3)
C8 C9 C10 130.7(4)
O1 C5 N1 117.4(3)
O1 C5 C2 123.6(4)
N1 C5 C2 119.0(3)
C15 C8 C9 117.8(4)
C15 C8 H8 121.1
C9 C8 H8 121.1
C15 C6 C14 121.1(5)
C15 C6 H6 119.4
C14 C6 H6 119.4
O2 C7 C2 130.7(3)
O2 C7 C4 121.2(4)
C2 C7 C4 108.0(3)
N1 C11 C12 114.1(3)
N1 C11 H11A 108.7
C12 C11 H11A 108.7
N1 C11 H11B 108.7
C12 C11 H11B 108.7
H11A C11 H11B 107.6
C22A C20A C21A 109.6(5)
C22A C20A C14A 113.8(5)
C21A C20A C14A 109.5(5)
C22A C20A H20A 107.9
C21A C20A H20A 107.9
C14A C20A H20A 107.9
C4 C14 C6 117.2(4)
C4 C14 H14 121.4
C6 C14 H14 121.4
C8 C15 C6 121.0(4)
C8 C15 H15 119.5
C6 C15 H15 119.5
C12 C16 H16B 109.5
C12 C16 H16C 109.5
H16B C16 H16C 109.5
C12 C16 H16D 109.5
H16B C16 H16D 109.5
H16C C16 H16D 109.5
C14B C15B C16B 120.0
C14B C15B Ru1 70.1(5)
C16B C15B Ru1 76.0(5)
C14B C15B H15B 120.0
C16B C15B H15B 120.0
Ru1 C15B H15B 125.7
C15B C14B C19B 120.0
C15B C14B C20B 118.5(11)
C19B C14B C20B 121.1(11)
C15B C14B Ru1 72.0(5)
C19B C14B Ru1 74.8(5)
C20B C14B Ru1 119.0(15)
C18B C19B C14B 120.0
C18B C19B Ru1 76.4(5)
C14B C19B Ru1 67.9(4)
C18B C19B H19B 120.0
C14B C19B H19B 120.0
Ru1 C19B H19B 127.7
C17B C18B C19B 120.0
C17B C18B Ru1 73.5(4)
C19B C18B Ru1 68.0(5)
C17B C18B H18B 120.0
C19B C18B H18B 120.0
Ru1 C18B H18B 131.2
C18B C17B C16B 120.0
C18B C17B C23B 117.5(13)
C16B C17B C23B 122.4(13)
C18B C17B Ru1 71.8(5)
C16B C17B Ru1 69.2(4)
C23B C17B Ru1 128.3(12)
C17B C16B C15B 120.0
C17B C16B Ru1 75.7(5)
C15B C16B Ru1 67.3(4)
C17B C16B H16E 120.0
C15B C16B H16E 120.0
Ru1 C16B H16E 129.2
C21B C20B C22B 108.0(18)
C21B C20B C14B 115.3(17)
C22B C20B C14B 116.5(17)
C21B C20B H20B 105.3
C22B C20B H20B 105.3
C14B C20B H20B 105.3
C17B C23B H23D 109.5
C17B C23B H23E 109.5
H23D C23B H23E 109.5
C17B C23B H23F 109.5
H23D C23B H23F 109.5
H23E C23B H23F 109.5
C20B C22B H22D 109.5
C20B C22B H22E 109.5
H22D C22B H22E 109.5
C20B C22B H22F 109.5
H22D C22B H22F 109.5
H22E C22B H22F 109.5
C20B C21B H21D 109.5
C20B C21B H21E 109.5
H21D C21B H21E 109.5
C20B C21B H21F 109.5
H21D C21B H21F 109.5
H21E C21B H21F 109.5

loop_
_geom_bond_atom_site_label_1
_geom_bond_atom_site_label_2
_geom_bond_distance
Ru1 C14A 2.067(4)
Ru1 C19A 2.086(4)
Ru1 O1 2.095(3)
Ru1 C15A 2.105(5)
Ru1 O2 2.115(3)
Ru1 C14B 2.124(14)
Ru1 C18A 2.141(3)
Ru1 C15B 2.148(11)
Ru1 C16A 2.159(5)
Ru1 C17A 2.177(4)
Ru1 C19B 2.212(17)
Ru1 C16B 2.259(12)
O2 C7 1.272(5)
N1 C5 1.336(5)
N1 C11 1.475(5)
N1 H1 0.8800
O1 C5 1.278(4)
O3 C10 1.231(5)
C2 C7 1.392(6)
C2 C5 1.454(5)
C2 C10 1.465(5)
C10 C9 1.510(6)
C12 C11 1.480(5)
C12 C16 1.541(6)
C12 H12A 0.9900
C12 H12B 0.9900
C17A C16A 1.3900
C17A C18A 1.3900
C17A C23A 1.524(9)
C16A C15A 1.3900
C16A H16A 0.9500
C15A C14A 1.3900
C15A H15A 0.9500
C14A C19A 1.3900
C14A C20A 1.578(8)
C19A C18A 1.3900
C19A H19A 0.9500
C18A H18A 0.9500
C4 C14 1.376(7)
C4 C9 1.396(6)
C4 C7 1.516(5)
C9 C8 1.402(5)
C8 C15 1.387(7)
C8 H8 0.9500
C6 C15 1.394(7)
C6 C14 1.428(6)
C6 H6 0.9500
C11 H11A 0.9900
C11 H11B 0.9900
C20A C22A 1.505(7)
C20A C21A 1.513(7)
C20A H20A 1.0000
C14 H14 0.9500
C15 H15 0.9500
C16 H16B 0.9800
C16 H16C 0.9800
C16 H16D 0.9800
C21A H21A 0.9800
C21A H21B 0.9800
C21A H21C 0.9800
C23A H23A 0.9800
C23A H23B 0.9800
C23A H23C 0.9800
C22A H22A 0.9800
C22A H22B 0.9800
C22A H22C 0.9800
C15B C14B 1.3900
C15B C16B 1.3900
C15B H15B 0.9500
C14B C19B 1.3900
C14B C20B 1.573(13)
C19B C18B 1.3900
C19B H19B 0.9500
C18B C17B 1.3900
C18B H18B 0.9500
C17B C16B 1.3900
C17B C23B 1.521(12)
C16B H16E 0.9500
C20B C21B 1.507(10)
C20B C22B 1.508(10)
C20B H20B 1.0000
C23B H23D 0.9800
C23B H23E 0.9800
C23B H23F 0.9800
C22B H22D 0.9800
C22B H22E 0.9800
C22B H22F 0.9800
C21B H21D 0.9800
C21B H21E 0.9800
C21B H21F 0.9800

loop_
_geom_torsion_atom_site_label_1
_geom_torsion_atom_site_label_2
_geom_torsion_atom_site_label_3
_geom_torsion_atom_site_label_4
_geom_torsion
C14A Ru1 O2 C7 148.8(3)
C19A Ru1 O2 C7 110.4(3)
O1 Ru1 O2 C7 2.5(3)
C15A Ru1 O2 C7 -178.3(3)
C14B Ru1 O2 C7 121.2(10)
C18A Ru1 O2 C7 85.5(3)
C15B Ru1 O2 C7 100.4(4)
C16A Ru1 O2 C7 -164.0(3)
C17A Ru1 O2 C7 96.4(5)
C19B Ru1 O2 C7 -169.6(5)
C16B Ru1 O2 C7 121.4(4)
C14A Ru1 O1 C5 -91.6(4)
C19A Ru1 O1 C5 -102.3(3)
C15A Ru1 O1 C5 176.7(4)
O2 Ru1 O1 C5 -5.6(3)
C14B Ru1 O1 C5 -164.5(4)
C18A Ru1 O1 C5 -133.9(3)
C15B Ru1 O1 C5 -126.2(5)
C16A Ru1 O1 C5 165.9(3)
C17A Ru1 O1 C5 -170.8(3)
C19B Ru1 O1 C5 167.7(5)
C16B Ru1 O1 C5 -94.4(5)
C7 C2 C10 O3 -179.2(4)
C5 C2 C10 O3 3.6(6)
C7 C2 C10 C9 0.8(4)
C5 C2 C10 C9 -176.4(3)
C14A Ru1 C17A C16A 66.64(12)
C19A Ru1 C17A C16A 104.90(11)
O1 Ru1 C17A C16A -146.85(15)
C15A Ru1 C17A C16A 28.68(6)
O2 Ru1 C17A C16A 119.8(5)
C14B Ru1 C17A C16A 65(2)
C18A Ru1 C17A C16A 133.95(8)
C15B Ru1 C17A C16A 114.9(4)
C19B Ru1 C17A C16A 9.2(6)
C16B Ru1 C17A C16A 94.1(3)
C14A Ru1 C17A C18A -67.31(11)
C19A Ru1 C17A C18A -29.05(6)
O1 Ru1 C17A C18A 79.19(13)
C15A Ru1 C17A C18A -105.27(10)
O2 Ru1 C17A C18A -14.2(5)
C14B Ru1 C17A C18A -69(2)
C15B Ru1 C17A C18A -19.0(4)
C16A Ru1 C17A C18A -133.95(8)
C19B Ru1 C17A C18A -124.7(6)
C16B Ru1 C17A C18A -39.9(3)
C14A Ru1 C17A C23A 179.4(6)
C19A Ru1 C17A C23A -142.4(6)
O1 Ru1 C17A C23A -34.1(6)
C15A Ru1 C17A C23A 141.4(6)
O2 Ru1 C17A C23A -127.5(6)
C14B Ru1 C17A C23A 177(2)
C18A Ru1 C17A C23A -113.3(6)
C15B Ru1 C17A C23A -132.3(8)
C16A Ru1 C17A C23A 112.7(6)
C19B Ru1 C17A C23A 122.0(8)
C16B Ru1 C17A C23A -153.2(7)
C18A C17A C16A C15A 0.0
C23A C17A C16A C15A -175.7(5)
Ru1 C17A C16A C15A -51.28(12)
C18A C17A C16A Ru1 51.28(12)
C23A C17A C16A Ru1 -124.4(5)
C14A Ru1 C16A C17A -103.92(9)
C19A Ru1 C16A C17A -65.49(10)
O1 Ru1 C16A C17A 40.63(16)
C15A Ru1 C16A C17A -133.58(7)
O2 Ru1 C16A C17A -155.4(2)
C14B Ru1 C16A C17A -19.5(6)
C18A Ru1 C16A C17A -28.22(6)
C15B Ru1 C16A C17A -43.7(3)
C19B Ru1 C16A C17A -130(3)
C16B Ru1 C16A C17A -78.7(3)
C14A Ru1 C16A C15A 29.66(6)
C19A Ru1 C16A C15A 68.09(11)
O1 Ru1 C16A C15A 174.21(17)
O2 Ru1 C16A C15A -21.9(2)
C14B Ru1 C16A C15A 114.1(6)
C18A Ru1 C16A C15A 105.36(10)
C15B Ru1 C16A C15A 89.9(3)
C17A Ru1 C16A C15A 133.58(7)
C19B Ru1 C16A C15A 4(3)
C16B Ru1 C16A C15A 54.9(3)
C17A C16A C15A C14A 0.0
Ru1 C16A C15A C14A -52.71(11)
C17A C16A C15A Ru1 52.71(11)
C19A Ru1 C15A C14A 30.01(6)
O1 Ru1 C15A C14A 117.7(4)
O2 Ru1 C15A C14A -59.84(13)
C14B Ru1 C15A C14A 96.2(4)
C18A Ru1 C15A C14A 67.80(10)
C15B Ru1 C15A C14A 56.8(4)
C16A Ru1 C15A C14A 132.48(6)
C17A Ru1 C15A C14A 104.24(9)
C19B Ru1 C15A C14A 131.3(8)
C16B Ru1 C15A C14A 18.3(4)
C14A Ru1 C15A C16A -132.48(6)
C19A Ru1 C15A C16A -102.47(10)
O1 Ru1 C15A C16A -14.7(4)
O2 Ru1 C15A C16A 167.69(14)
C14B Ru1 C15A C16A -36.3(4)
C18A Ru1 C15A C16A -64.67(11)
C15B Ru1 C15A C16A -75.7(4)
C17A Ru1 C15A C16A -28.24(6)
C19B Ru1 C15A C16A -1.1(8)
C16B Ru1 C15A C16A -114.1(4)
C16A C15A C14A C19A 0.0
Ru1 C15A C14A C19A -54.58(12)
C16A C15A C14A C20A 176.0(5)
Ru1 C15A C14A C20A 121.4(4)
C16A C15A C14A Ru1 54.58(12)
C19A Ru1 C14A C15A -131.78(7)
O1 Ru1 C14A C15A -148.0(3)
O2 Ru1 C14A C15A 126.24(15)
C14B Ru1 C14A C15A -65.2(5)
C18A Ru1 C14A C15A -102.39(11)
C15B Ru1 C14A C15A -105.1(5)
C16A Ru1 C14A C15A -29.03(6)
C17A Ru1 C14A C15A -65.58(12)
C19B Ru1 C14A C15A -25.0(5)
C16B Ru1 C14A C15A -142.7(8)
O1 Ru1 C14A C19A -16.2(2)
C15A Ru1 C14A C19A 131.78(7)
O2 Ru1 C14A C19A -101.98(13)
C14B Ru1 C14A C19A 66.6(5)
C18A Ru1 C14A C19A 29.39(6)
C15B Ru1 C14A C19A 26.7(5)
C16A Ru1 C14A C19A 102.75(9)
C17A Ru1 C14A C19A 66.20(10)
C19B Ru1 C14A C19A 106.8(5)
C16B Ru1 C14A C19A -10.9(9)
C19A Ru1 C14A C20A 109.1(4)
O1 Ru1 C14A C20A 92.9(4)
C15A Ru1 C14A C20A -119.2(4)
O2 Ru1 C14A C20A 7.1(4)
C14B Ru1 C14A C20A 175.7(6)
C18A Ru1 C14A C20A 138.5(4)
C15B Ru1 C14A C20A 135.8(7)
C16A Ru1 C14A C20A -148.2(4)
C17A Ru1 C14A C20A 175.3(4)
C19B Ru1 C14A C20A -144.2(6)
C16B Ru1 C14A C20A 98.2(10)
C15A C14A C19A C18A 0.0
C20A C14A C19A C18A -176.3(4)
Ru1 C14A C19A C18A -54.98(15)
C15A C14A C19A Ru1 54.98(15)
C20A C14A C19A Ru1 -121.3(4)
C14A Ru1 C19A C18A 132.12(9)
O1 Ru1 C19A C18A -57.27(13)
C15A Ru1 C19A C18A 102.25(11)
O2 Ru1 C19A C18A -147.73(13)
C14B Ru1 C19A C18A 37.3(5)
C15B Ru1 C19A C18A 11.9(9)
C16A Ru1 C19A C18A 64.83(10)
C17A Ru1 C19A C18A 28.47(5)
C19B Ru1 C19A C18A 72.3(4)
C16B Ru1 C19A C18A 154.7(18)
O1 Ru1 C19A C14A 170.61(15)
C15A Ru1 C19A C14A -29.87(5)
O2 Ru1 C19A C14A 80.15(14)
C14B Ru1 C19A C14A -94.8(4)
C18A Ru1 C19A C14A -132.12(9)
C15B Ru1 C19A C14A -120.2(9)
C16A Ru1 C19A C14A -67.29(11)
C17A Ru1 C19A C14A -103.65(12)
C19B Ru1 C19A C14A -59.8(5)
C16B Ru1 C19A C14A 22.6(19)
C14A C19A C18A C17A 0.0
Ru1 C19A C18A C17A -53.46(15)
C14A C19A C18A Ru1 53.46(15)
C16A C17A C18A C19A 0.0
C23A C17A C18A C19A 175.7(5)
Ru1 C17A C18A C19A 51.64(13)
C16A C17A C18A Ru1 -51.64(13)
C23A C17A C18A Ru1 124.0(5)
C14A Ru1 C18A C19A -29.91(6)
O1 Ru1 C18A C19A 126.61(14)
C15A Ru1 C18A C19A -68.21(11)
O2 Ru1 C18A C19A 42.25(15)
C14B Ru1 C18A C19A -113.6(6)
C15B Ru1 C18A C19A -21.0(18)
C16A Ru1 C18A C19A -105.08(11)
C17A Ru1 C18A C19A -133.19(9)
C19B Ru1 C18A C19A -96.5(4)
C16B Ru1 C18A C19A -7.2(5)
C14A Ru1 C18A C17A 103.29(12)
C19A Ru1 C18A C17A 133.19(9)
O1 Ru1 C18A C17A -100.20(14)
C15A Ru1 C18A C17A 64.99(12)
O2 Ru1 C18A C17A 175.45(16)
C14B Ru1 C18A C17A 19.6(6)
C15B Ru1 C18A C17A 112.2(17)
C16A Ru1 C18A C17A 28.11(6)
C19B Ru1 C18A C17A 36.6(4)
C16B Ru1 C18A C17A 126.0(5)
C14 C4 C9 C8 1.3(6)
C7 C4 C9 C8 -177.7(3)
C14 C4 C9 C10 -179.5(3)
C7 C4 C9 C10 1.5(4)
O3 C10 C9 C4 178.5(4)
C2 C10 C9 C4 -1.4(4)
O3 C10 C9 C8 -2.4(6)
C2 C10 C9 C8 177.7(4)
Ru1 O1 C5 N1 -174.6(2)
Ru1 O1 C5 C2 5.7(5)
C11 N1 C5 O1 7.7(5)
C11 N1 C5 C2 -172.6(3)
C7 C2 C5 O1 -1.2(6)
C10 C2 C5 O1 175.6(3)
C7 C2 C5 N1 179.1(3)
C10 C2 C5 N1 -4.1(6)
C4 C9 C8 C15 -0.1(6)
C10 C9 C8 C15 -179.1(4)
Ru1 O2 C7 C2 0.3(5)
Ru1 O2 C7 C4 -179.0(2)
C5 C2 C7 O2 -2.0(6)
C10 C2 C7 O2 -179.3(3)
C5 C2 C7 C4 177.4(3)
C10 C2 C7 C4 0.1(4)
C14 C4 C7 O2 -0.5(6)
C9 C4 C7 O2 178.4(3)
C14 C4 C7 C2 -179.9(4)
C9 C4 C7 C2 -1.0(4)
C5 N1 C11 C12 -85.8(5)
C16 C12 C11 N1 170.1(4)
C15A C14A C20A C22A -21.7(7)
C19A C14A C20A C22A 154.4(4)
Ru1 C14A C20A C22A 69.6(6)
C15A C14A C20A C21A 101.3(4)
C19A C14A C20A C21A -82.6(5)
Ru1 C14A C20A C21A -167.4(4)
C9 C4 C14 C6 -1.4(6)
C7 C4 C14 C6 177.4(3)
C15 C6 C14 C4 0.4(6)
C9 C8 C15 C6 -0.9(6)
C14 C6 C15 C8 0.8(6)
C14A Ru1 C15B C14B 101.6(5)
C19A Ru1 C15B C14B 142.9(8)
O1 Ru1 C15B C14B -100.8(4)
C15A Ru1 C15B C14B 62.1(4)
O2 Ru1 C15B C14B 166.6(4)
C18A Ru1 C15B C14B -68.2(19)
C16A Ru1 C15B C14B 21.8(5)
C17A Ru1 C15B C14B -14.9(6)
C19B Ru1 C15B C14B 30.65(18)
C16B Ru1 C15B C14B 129.7(3)
C14A Ru1 C15B C16B -28.1(5)
C19A Ru1 C15B C16B 13.3(9)
O1 Ru1 C15B C16B 129.5(3)
C15A Ru1 C15B C16B -67.6(4)
O2 Ru1 C15B C16B 36.9(4)
C14B Ru1 C15B C16B -129.7(3)
C18A Ru1 C15B C16B 162.1(18)
C16A Ru1 C15B C16B -107.9(4)
C17A Ru1 C15B C16B -144.5(5)
C19B Ru1 C15B C16B -99.0(3)
C16B C15B C14B C19B 0.0
Ru1 C15B C14B C19B -59.6(5)
C16B C15B C14B C20B 173.3(17)
Ru1 C15B C14B C20B 113.8(17)
C16B C15B C14B Ru1 59.6(5)
C14A Ru1 C14B C15B -59.4(3)
C19A Ru1 C14B C15B -17.4(3)
O1 Ru1 C14B C15B 86.2(3)
C15A Ru1 C14B C15B -101.0(4)
O2 Ru1 C14B C15B -29.9(10)
C18A Ru1 C14B C15B 23.7(5)
C16A Ru1 C14B C15B -142.0(7)
C17A Ru1 C14B C15B 119(2)
C19B Ru1 C14B C15B -129.3(2)
C16B Ru1 C14B C15B -30.05(18)
C14A Ru1 C14B C19B 69.9(4)
C19A Ru1 C14B C19B 111.9(4)
O1 Ru1 C14B C19B -144.5(4)
C15A Ru1 C14B C19B 28.3(5)
O2 Ru1 C14B C19B 99.4(11)
C18A Ru1 C14B C19B 153.0(5)
C15B Ru1 C14B C19B 129.3(2)
C16A Ru1 C14B C19B -12.7(8)
C17A Ru1 C14B C19B -112(2)
C16B Ru1 C14B C19B 99.2(3)
C14A Ru1 C14B C20B -172.6(13)
C19A Ru1 C14B C20B -130.6(13)
O1 Ru1 C14B C20B -27.0(12)
C15A Ru1 C14B C20B 145.7(13)
O2 Ru1 C14B C20B -143.1(9)
C18A Ru1 C14B C20B -89.5(13)
C15B Ru1 C14B C20B -113.2(13)
C16A Ru1 C14B C20B 104.8(13)
C17A Ru1 C14B C20B 5.3(16)
C19B Ru1 C14B C20B 117.5(13)
C16B Ru1 C14B C20B -143.3(12)
C15B C14B C19B C18B 0.0
C20B C14B C19B C18B -173.2(18)
Ru1 C14B C19B C18B -58.2(4)
C15B C14B C19B Ru1 58.2(4)
C20B C14B C19B Ru1 -115.0(17)
C14A Ru1 C19B C18B 37.6(4)
C19A Ru1 C19B C18B 75.7(3)
O1 Ru1 C19B C18B 179.4(5)
C15A Ru1 C19B C18B 5.4(8)
O2 Ru1 C19B C18B -11.0(6)
C14B Ru1 C19B C18B 130.8(2)
C18A Ru1 C19B C18B 114.7(3)
C15B Ru1 C19B C18B 99.7(3)
C16A Ru1 C19B C18B -170(3)
C17A Ru1 C19B C18B 147.0(5)
C16B Ru1 C19B C18B 62.4(3)
C14A Ru1 C19B C14B -93.2(3)
C19A Ru1 C19B C14B -55.1(3)
O1 Ru1 C19B C14B 48.6(4)
C15A Ru1 C19B C14B -125.4(8)
O2 Ru1 C19B C14B -141.8(5)
C18A Ru1 C19B C14B -16.1(3)
C15B Ru1 C19B C14B -31.15(19)
C16A Ru1 C19B C14B 59(3)
C17A Ru1 C19B C14B 16.2(5)
C16B Ru1 C19B C14B -68.4(3)
C14B C19B C18B C17B 0.0
Ru1 C19B C18B C17B -54.1(4)
C14B C19B C18B Ru1 54.1(4)
C14A Ru1 C18B C17B 14.2(6)
C19A Ru1 C18B C17B 38.3(4)
O1 Ru1 C18B C17B 131.1(15)
C15A Ru1 C18B C17B 108(4)
O2 Ru1 C18B C17B -54.3(4)
C14B Ru1 C18B C17B 102.7(3)
C18A Ru1 C18B C17B 74.4(4)
C15B Ru1 C18B C17B 64.3(3)
C16A Ru1 C18B C17B 135.1(6)
C17A Ru1 C18B C17B 110.4(4)
C19B Ru1 C18B C17B 133.0(2)
C16B Ru1 C18B C17B 27.79(19)
C14A Ru1 C18B C19B -118.8(6)
C19A Ru1 C18B C19B -94.7(4)
O1 Ru1 C18B C19B -1.9(15)
C15A Ru1 C18B C19B -25(4)
O2 Ru1 C18B C19B 172.7(4)
C14B Ru1 C18B C19B -30.3(2)
C18A Ru1 C18B C19B -58.7(4)
C15B Ru1 C18B C19B -68.7(4)
C16A Ru1 C18B C19B 2.1(6)
C17A Ru1 C18B C19B -22.6(4)
C16B Ru1 C18B C19B -105.2(3)
C19B C18B C17B C16B 0.0
Ru1 C18B C17B C16B -51.5(4)
C19B C18B C17B C23B 175.9(15)
Ru1 C18B C17B C23B 124.4(14)
C19B C18B C17B Ru1 51.5(4)
C14A Ru1 C17B C18B -106(3)
C19A Ru1 C17B C18B -126.8(5)
O1 Ru1 C17B C18B -157.9(9)
C15A Ru1 C17B C18B -10.2(7)
O2 Ru1 C17B C18B 127.9(4)
C14B Ru1 C17B C18B -65.7(4)
C18A Ru1 C17B C18B -101.3(4)
C15B Ru1 C17B C18B -104.0(4)
C16A Ru1 C17B C18B -30.9(5)
C17A Ru1 C17B C18B -64.8(5)
C19B Ru1 C17B C18B -28.35(18)
C16B Ru1 C17B C18B -133.5(3)
C14A Ru1 C17B C16B 28(3)
C19A Ru1 C17B C16B 6.8(6)
O1 Ru1 C17B C16B -24.4(8)
C15A Ru1 C17B C16B 123.4(6)
O2 Ru1 C17B C16B -98.6(4)
C14B Ru1 C17B C16B 67.8(3)
C18A Ru1 C17B C16B 32.2(4)
C15B Ru1 C17B C16B 29.5(2)
C16A Ru1 C17B C16B 102.6(4)
C17A Ru1 C17B C16B 68.7(4)
C19B Ru1 C17B C16B 105.2(3)
C14A Ru1 C17B C23B 143(4)
C19A Ru1 C17B C23B 122.2(18)
O1 Ru1 C17B C23B 91.1(17)
C15A Ru1 C17B C23B -121.2(18)
O2 Ru1 C17B C23B 16.9(16)
C14B Ru1 C17B C23B -176.7(16)
C18A Ru1 C17B C23B 147.6(17)
C15B Ru1 C17B C23B 145.0(16)
C16A Ru1 C17B C23B -141.9(17)
C17A Ru1 C17B C23B -175.9(16)
C19B Ru1 C17B C23B -139.4(17)
C16B Ru1 C17B C23B 115.5(17)
C18B C17B C16B C15B 0.0
C23B C17B C16B C15B -175.7(15)
Ru1 C17B C16B C15B -52.7(5)
C18B C17B C16B Ru1 52.7(5)
C23B C17B C16B Ru1 -123.0(15)
C14B C15B C16B C17B 0.0
Ru1 C15B C16B C17B 56.6(5)
C14B C15B C16B Ru1 -56.6(5)
C14A Ru1 C16B C17B -9.2(9)
C19A Ru1 C16B C17B -157.5(18)
O1 Ru1 C16B C17B 167.4(4)
C15A Ru1 C16B C17B -34.6(5)
O2 Ru1 C16B C17B 79.4(4)
C14B Ru1 C16B C17B -100.6(4)
C18A Ru1 C16B C17B -137.4(5)
C15B Ru1 C16B C17B -131.7(3)
C16A Ru1 C16B C17B -69.2(4)
C17A Ru1 C16B C17B -106.9(4)
C19B Ru1 C16B C17B -62.7(3)
C14A Ru1 C16B C15B 122.5(8)
C19A Ru1 C16B C15B -25.8(19)
O1 Ru1 C16B C15B -60.9(3)
C15A Ru1 C16B C15B 97.1(4)
O2 Ru1 C16B C15B -148.9(4)
C14B Ru1 C16B C15B 31.1(2)
C18A Ru1 C16B C15B -5.7(5)
C16A Ru1 C16B C15B 62.5(4)
C17A Ru1 C16B C15B 24.8(4)
C19B Ru1 C16B C15B 69.0(3)
C15B C14B C20B C21B -5(3)
C19B C14B C20B C21B 167.8(17)
Ru1 C14B C20B C21B 79(2)
C15B C14B C20B C22B -133.6(17)
C19B C14B C20B C22B 40(3)
Ru1 C14B C20B C22B -49(3)
